data_4103478
loop_
_publ_author_name
'Pabitra Baran Chatterjee'
'Anandalok Audhya'
'Subhajit Bhattacharya'
'Sk Md Towsif Abtab'
'Kisholoy Bhattacharya'
'Muktimoy Chaudhury'

_publ_section_title
;
 Single Crystal-to-Single Crystal Irreversible Transformation from a
 Discrete Vanadium(V)-Alcoholate to an Aldehydic-Vanadium(IV) Oligomer
;
_journal_name_full 'Journal of the American Chemical Society'
_journal_page_first 15842
_journal_page_last 15845
_journal_paper_doi 10.1021/ja103451j
_journal_volume 132
_journal_year 2010
_chemical_formula_sum 'C18 H16 O8 V2'
_chemical_formula_weight 462.19
_chemical_name_systematic
; 
 ? 
;
_space_group_IT_number 14
_symmetry_cell_setting monoclinic
_symmetry_space_group_name_Hall '-P 2ybc'
_symmetry_space_group_name_H-M 'P 1 21/c 1'
_atom_sites_solution_hydrogens geom
_atom_sites_solution_primary direct
_atom_sites_solution_secondary difmap
_audit_creation_method SHELXL-97
_cell_angle_alpha 90.00
_cell_angle_beta 108.073(4)
_cell_angle_gamma 90.00
_cell_formula_units_Z 2
_cell_length_a 11.4308(16)
_cell_length_b 5.1524(8)
_cell_length_c 15.995(2)
_cell_measurement_reflns_used 1673
_cell_measurement_temperature 296(2)
_cell_measurement_theta_max 25.10
_cell_measurement_theta_min 2.04
_cell_volume 895.6(2)
_computing_cell_refinement 'Bruker SMART APEX II'
_computing_data_collection 'Bruker SMART APEX II'
_computing_data_reduction 'SAINT-plus (bruker, 1999)'
_computing_molecular_graphics 'Bruker SHELXTL V6.10'
_computing_publication_material 'Bruker SHELXTL V6.10'
_computing_structure_refinement 'SHELXL-97 (Sheldrick, 1997)'
_computing_structure_solution 'SHELXS-97 (Sheldrick, 1990)'
_diffrn_ambient_temperature 296(2)
_diffrn_measured_fraction_theta_full 0.995
_diffrn_measured_fraction_theta_max 0.995
_diffrn_measurement_device_type '\p and \w scans'
_diffrn_radiation_monochromator graphite
_diffrn_radiation_source 'fine-focus sealed tube'
_diffrn_radiation_type MoK\a
_diffrn_radiation_wavelength 0.71073
_diffrn_reflns_av_R_equivalents 0.0679
_diffrn_reflns_av_sigmaI/netI 0.0443
_diffrn_reflns_limit_h_max 14
_diffrn_reflns_limit_h_min -14
_diffrn_reflns_limit_k_max 6
_diffrn_reflns_limit_k_min -6
_diffrn_reflns_limit_l_max 19
_diffrn_reflns_limit_l_min -19
_diffrn_reflns_number 5395
_diffrn_reflns_theta_full 25.96
_diffrn_reflns_theta_max 25.96
_diffrn_reflns_theta_min 1.87
_diffrn_standards_decay_% <1
_exptl_absorpt_coefficient_mu 1.089
_exptl_absorpt_correction_T_max 0.989
_exptl_absorpt_correction_T_min 0.890
_exptl_absorpt_correction_type multi-scan
_exptl_absorpt_process_details 'SADABS (Sheldrick, 1996)'
_exptl_crystal_colour green-brown
_exptl_crystal_density_diffrn 1.714
_exptl_crystal_density_method 'not measured'
_exptl_crystal_description block
_exptl_crystal_F_000 468
_exptl_crystal_size_max 0.31
_exptl_crystal_size_mid 0.08
_exptl_crystal_size_min 0.012
_refine_diff_density_max 1.269
_refine_diff_density_min -0.439
_refine_diff_density_rms 0.101
_refine_ls_extinction_method none
_refine_ls_goodness_of_fit_ref 1.092
_refine_ls_hydrogen_treatment constr
_refine_ls_matrix_type full
_refine_ls_number_parameters 128
_refine_ls_number_reflns 1760
_refine_ls_number_restraints 0
_refine_ls_restrained_S_all 1.092
_refine_ls_R_factor_all 0.1194
_refine_ls_R_factor_gt 0.0893
_refine_ls_shift/su_max 0.000
_refine_ls_shift/su_mean 0.000
_refine_ls_structure_factor_coef Fsqd
_refine_ls_weighting_details 'calc w=1/[\s^2^(Fo^2^)+(0.2100P)^2^+0.8000P] where P=(Fo^2^+2Fc^2^)/3'
_refine_ls_weighting_scheme calc
_refine_ls_wR_factor_gt 0.2746
_refine_ls_wR_factor_ref 0.3110
_reflns_number_gt 1639
_reflns_number_total 1760
_reflns_threshold_expression >2sigma(I)
_cod_data_source_file ja103451j_si_007.cif
_cod_data_source_block MC6_DAY-28
_cod_original_cell_volume 895.5(2)
_cod_database_code 4103478

loop_
_symmetry_equiv_pos_as_xyz
'x, y, z'
'-x, y+1/2, -z+1/2'
'-x, -y, -z'
'x, -y-1/2, z-1/2'

loop_
_atom_site_label
_atom_site_type_symbol
_atom_site_fract_x
_atom_site_fract_y
_atom_site_fract_z
_atom_site_U_iso_or_equiv
_atom_site_adp_type
_atom_site_occupancy
_atom_site_symmetry_multiplicity
_atom_site_calc_flag
_atom_site_refinement_flags
V1 V 0.4600(2) 0.2685(4) 0.04446(12) 0.0870(13) Uani 1 1 d .
C1 C 0.6722(12) 0.622(2) 0.1481(8) 0.075(3) Uani 1 1 d .
C2 C 0.7509(11) 0.827(3) 0.1505(8) 0.080(3) Uani 1 1 d .
C3 C 0.8405(12) 0.885(3) 0.2265(10) 0.092(4) Uani 1 1 d .
H3 H 0.8933 1.0211 0.2253 0.110 Uiso 1 1 calc R
C5 C 0.7813(12) 0.556(3) 0.3035(8) 0.091(4) Uani 1 1 d .
H5 H 0.7911 0.4632 0.3550 0.109 Uiso 1 1 calc R
C6 C 0.6849(12) 0.480(2) 0.2268(9) 0.084(4) Uani 1 1 d .
C4 C 0.8593(11) 0.756(3) 0.3059(11) 0.098(5) Uani 1 1 d .
C7 C 0.6070(15) 0.272(3) 0.2339(9) 0.099(5) Uani 1 1 d .
H7 H 0.6036 0.2327 0.2898 0.119 Uiso 1 1 calc R
O2 O 0.5803(7) 0.5583(13) 0.0755(5) 0.075(2) Uani 1 1 d .
O1 O 0.5417(7) 0.1346(19) 0.1708(6) 0.092(3) Uani 1 1 d .
C8 C 0.7362(11) 1.007(2) 0.0704(8) 0.083(4) Uani 1 1 d .
H8A H 0.7717 1.1742 0.0916 0.100 Uiso 1 1 calc R
H8B H 0.7831 0.9340 0.0348 0.100 Uiso 1 1 calc R
C9 C 0.9509(12) 0.835(4) 0.3927(10) 0.140(6) Uani 1 1 d .
H9A H 0.9138 0.9608 0.4210 0.210 Uiso 1 1 calc R
H9B H 1.0221 0.9101 0.3823 0.210 Uiso 1 1 calc R
H9C H 0.9750 0.6857 0.4298 0.210 Uiso 1 1 calc R
O3 O 0.6136(7) 1.0449(14) 0.0162(5) 0.080(2) Uani 1 1 d .
O4 O 0.3453(8) 0.3882(18) 0.0703(5) 0.102(3) Uani 1 1 d .

loop_
_atom_site_aniso_label
_atom_site_aniso_U_11
_atom_site_aniso_U_22
_atom_site_aniso_U_33
_atom_site_aniso_U_23
_atom_site_aniso_U_13
_atom_site_aniso_U_12
V1 0.119(2) 0.0685(18) 0.0651(18) -0.0103(10) 0.0163(13) -0.0175(12)
C1 0.092(9) 0.064(8) 0.060(8) -0.011(7) 0.008(7) 0.014(7)
C2 0.066(7) 0.094(10) 0.072(9) -0.021(7) 0.009(7) -0.004(7)
C3 0.077(9) 0.107(10) 0.089(10) -0.001(9) 0.022(8) 0.007(8)
C5 0.092(9) 0.098(10) 0.060(8) -0.014(7) -0.010(7) 0.041(8)
C6 0.091(9) 0.063(8) 0.090(10) -0.013(7) 0.016(8) 0.015(7)
C4 0.056(8) 0.105(12) 0.117(13) -0.036(10) 0.006(8) 0.009(7)
C7 0.150(13) 0.070(9) 0.063(8) -0.009(7) 0.012(9) 0.012(9)
O2 0.104(5) 0.046(4) 0.064(5) -0.003(3) 0.009(4) -0.008(4)
O1 0.105(6) 0.094(7) 0.077(6) 0.001(5) 0.029(5) -0.007(5)
C8 0.079(9) 0.083(9) 0.092(9) -0.013(7) 0.033(7) -0.004(7)
C9 0.095(10) 0.190(17) 0.095(11) -0.023(11) -0.030(8) 0.024(11)
O3 0.085(5) 0.067(5) 0.081(5) -0.005(4) 0.017(4) -0.013(4)
O4 0.100(6) 0.104(7) 0.093(6) -0.003(5) 0.017(5) -0.005(5)

loop_
_atom_type_symbol
_atom_type_description
_atom_type_scat_dispersion_real
_atom_type_scat_dispersion_imag
_atom_type_scat_source
C C 0.0033 0.0016 'International Tables Vol C Tables 4.2.6.8 and 6.1.1.4'
H H 0.0000 0.0000 'International Tables Vol C Tables 4.2.6.8 and 6.1.1.4'
O O 0.0106 0.0060 'International Tables Vol C Tables 4.2.6.8 and 6.1.1.4'
V V 0.3005 0.5294 'International Tables Vol C Tables 4.2.6.8 and 6.1.1.4'

loop_
_geom_angle_atom_site_label_1
_geom_angle_atom_site_label_2
_geom_angle_atom_site_label_3
_geom_angle
_geom_angle_site_symmetry_1
_geom_angle_site_symmetry_3
O4 V1 O3 100.7(4) . 3_665
O4 V1 O2 101.7(4) . .
O3 V1 O2 155.8(3) 3_665 .
O4 V1 O2 96.3(4) . 3_665
O3 V1 O2 87.5(3) 3_665 3_665
O2 V1 O2 81.0(3) . 3_665
O4 V1 O1 91.9(4) . .
O3 V1 O1 101.9(4) 3_665 .
O2 V1 O1 86.5(3) . .
O2 V1 O1 166.2(3) 3_665 .
O4 V1 O3 171.5(4) . 1_545
O3 V1 O3 73.7(3) 3_665 1_545
O2 V1 O3 85.0(3) . 1_545
O2 V1 O3 89.9(3) 3_665 1_545
O1 V1 O3 83.2(3) . 1_545
O4 V1 V1 101.8(3) . 3_665
O3 V1 V1 124.3(2) 3_665 3_665
O2 V1 V1 41.1(2) . 3_665
O2 V1 V1 39.9(2) 3_665 3_665
O1 V1 V1 127.3(3) . 3_665
O3 V1 V1 86.7(2) 1_545 3_665
O2 C1 C2 122.7(11) . .
O2 C1 C6 118.5(12) . .
C2 C1 C6 118.8(11) . .
C3 C2 C1 119.9(13) . .
C3 C2 C8 117.9(13) . .
C1 C2 C8 122.2(11) . .
C2 C3 C4 124.9(14) . .
C4 C5 C6 124.1(14) . .
C7 C6 C1 124.3(12) . .
C7 C6 C5 118.4(13) . .
C1 C6 C5 117.3(13) . .
C5 C4 C3 115.1(13) . .
C5 C4 C9 119.7(16) . .
C3 C4 C9 125.1(16) . .
O1 C7 C6 125.9(13) . .
C1 O2 V1 134.1(8) . .
C1 O2 V1 126.6(8) . 3_665
V1 O2 V1 99.0(3) . 3_665
C7 O1 V1 124.6(9) . .
O3 C8 C2 115.0(10) . .
C8 O3 V1 112.6(7) . 3_665
C8 O3 V1 129.2(7) . 1_565
V1 O3 V1 106.3(3) 3_665 1_565

loop_
_geom_bond_atom_site_label_1
_geom_bond_atom_site_label_2
_geom_bond_distance
_geom_bond_site_symmetry_2
V1 O4 1.615(9) .
V1 O3 1.937(7) 3_665
V1 O2 1.986(7) .
V1 O2 2.036(8) 3_665
V1 O1 2.064(9) .
V1 O3 2.259(8) 1_545
V1 V1 3.058(4) 3_665
C1 O2 1.342(13) .
C1 C2 1.379(17) .
C1 C6 1.424(17) .
C2 C3 1.357(16) .
C2 C8 1.548(17) .
C3 C4 1.390(19) .
C5 C4 1.353(18) .
C5 C6 1.426(16) .
C6 C7 1.421(18) .
C4 C9 1.513(19) .
C7 O1 1.268(16) .
O2 V1 2.036(8) 3_665
C8 O3 1.414(13) .
O3 V1 1.937(7) 3_665
O3 V1 2.259(8) 1_565
